data_7215745
loop_
_publ_author_name
'Takemura, Akihiro'
'McAllister, Linda J.'
'Karadakov, Peter B.'
'Pridmore, Natalie E.'
'Whitwood, Adrian C.'
'Bruce, Duncan W.'

_publ_section_title
;
 Competition and cooperation: hydrogen and halogen bonding in co-crystals
 involving 4-iodotetrafluorobenzoic acid, 4-iodotetrafluorophenol and
 4-bromotetrafluorophenol
;
_journal_issue 20
_journal_name_full CrystEngComm
_journal_page_first 4254
_journal_paper_doi 10.1039/c4ce00319e
_journal_volume 16
_journal_year 2014
_chemical_formula_moiety 'C4 H8 O2 S2'
_chemical_formula_sum 'C4 H8 O2 S2'
_chemical_formula_weight 152.22
_chemical_name_systematic
;
 ? 
;
_space_group_crystal_system monoclinic
_space_group_IT_number 14
_space_group_name_Hall '-P 2yn'
_space_group_name_H-M_alt 'P 1 21/n 1'
_symmetry_space_group_name_Hall '-P 2yn'
_symmetry_space_group_name_H-M 'P 1 21/n 1'
_atom_sites_solution_hydrogens geom
_atom_sites_solution_primary direct
_atom_sites_solution_secondary difmap
_audit_creation_date 2012-03-13
_audit_creation_method
;
  Olex2 1.1
  (compiled 2011.11.01 svn.r2039, GUI svn.r3906)
;
_cell_angle_alpha 90.00
_cell_angle_beta 104.161(13)
_cell_angle_gamma 90.00
_cell_formula_units_Z 2
_cell_length_a 6.2950(3)
_cell_length_b 6.3948(5)
_cell_length_c 8.090(3)
_cell_measurement_reflns_used 1133
_cell_measurement_temperature 110.00(10)
_cell_measurement_theta_max 31.7911
_cell_measurement_theta_min 3.1772
_cell_volume 315.77(12)
_computing_cell_refinement
;
CrysAlisPro, Agilent Technologies,
Version 1.171.35.19 (release 27-10-2011 CrysAlis171 .NET)
(compiled Oct 27 2011,15:02:11)
;
_computing_data_collection
;
CrysAlisPro, Agilent Technologies,
Version 1.171.35.19 (release 27-10-2011 CrysAlis171 .NET)
(compiled Oct 27 2011,15:02:11)
;
_computing_data_reduction
;
CrysAlisPro, Agilent Technologies,
Version 1.171.35.19 (release 27-10-2011 CrysAlis171 .NET)
(compiled Oct 27 2011,15:02:11)
;
_computing_molecular_graphics
;
O. V. Dolomanov, L. J. Bourhis, R. J. Gildea, J. A. K. Howard and H. Puschmann,
OLEX2: a complete structure solution, refinement and analysis program.
J. Appl. Cryst. (2009). 42, 339-341.
;
_computing_publication_material
;
O. V. Dolomanov, L. J. Bourhis, R. J. Gildea, J. A. K. Howard and H. Puschmann,
OLEX2: a complete structure solution, refinement and analysis program.
J. Appl. Cryst. (2009). 42, 339-341.
;
_computing_structure_refinement
;
XL, G.M. Sheldrick, Acta Cryst.
(2008). A64, 112-122
;
_computing_structure_solution
;
XS, G.M. Sheldrick, Acta Cryst.
(2008). A64, 112-122
;
_diffrn_ambient_temperature 110.00(10)
_diffrn_detector_area_resol_mean 16.1450
_diffrn_measured_fraction_theta_full 0.975
_diffrn_measured_fraction_theta_max 0.890
_diffrn_measurement_details
;
  1 omega  -68.00   43.00   1.0000    1.5000
omega____ theta____ kappa____ phi______ frames
    -      -25.1672   19.0000   30.0000 111

  2 omega  -89.00  -49.00   1.0000    1.5000
omega____ theta____ kappa____ phi______ frames
    -      -25.1672 -178.0000   60.0000 40

  3 omega   21.00   96.00   1.0000    1.5000
omega____ theta____ kappa____ phi______ frames
    -       26.4172   77.0000 -150.0000 75
;
_diffrn_measurement_device_type 'SuperNova, Single source at offset), Eos'
_diffrn_measurement_method '\w scans'
_diffrn_orient_matrix_UB_11 0.0308685000
_diffrn_orient_matrix_UB_12 0.0511821000
_diffrn_orient_matrix_UB_13 0.0803187000
_diffrn_orient_matrix_UB_21 -0.0958459000
_diffrn_orient_matrix_UB_22 -0.0380141000
_diffrn_orient_matrix_UB_23 0.0208634000
_diffrn_orient_matrix_UB_31 0.0573845000
_diffrn_orient_matrix_UB_32 -0.0906189000
_diffrn_orient_matrix_UB_33 0.0364965000
_diffrn_radiation_monochromator mirror
_diffrn_radiation_type 'Mo K\a'
_diffrn_radiation_wavelength 0.7107
_diffrn_reflns_av_R_equivalents 0.0181
_diffrn_reflns_av_unetI/netI 0.0343
_diffrn_reflns_limit_h_max 9
_diffrn_reflns_limit_h_min -8
_diffrn_reflns_limit_k_max 8
_diffrn_reflns_limit_k_min -9
_diffrn_reflns_limit_l_max 11
_diffrn_reflns_limit_l_min -9
_diffrn_reflns_number 1632
_diffrn_reflns_theta_full 30.01
_diffrn_reflns_theta_max 31.88
_diffrn_reflns_theta_min 3.69
_diffrn_source 'SuperNova (Mo) X-ray Source'
_exptl_absorpt_coefficient_mu 0.747
_exptl_absorpt_correction_T_max 0.913
_exptl_absorpt_correction_T_min 0.869
_exptl_absorpt_correction_type analytical
_exptl_absorpt_process_details
;
CrysAlisPro, Agilent Technologies,
Version 1.171.35.19 (release 27-10-2011 CrysAlis171 .NET)
(compiled Oct 27 2011,15:02:11)
Analytical numeric absorption correction using a multifaceted crystal
            model based on expressions derived by R.C. Clark & J.S. Reid.
(Clark, R. C. & Reid, J. S. (1995). Acta Cryst. A51, 887-897)
;
_exptl_crystal_density_diffrn 1.601
_exptl_crystal_density_method 'not measured'
_exptl_crystal_F_000 160
_exptl_crystal_size_max 0.294
_exptl_crystal_size_mid 0.2065
_exptl_crystal_size_min 0.1504
_refine_diff_density_max 0.348
_refine_diff_density_min -0.367
_refine_diff_density_rms 0.081
_refine_ls_extinction_method none
_refine_ls_goodness_of_fit_ref 1.139
_refine_ls_hydrogen_treatment constr
_refine_ls_matrix_type full
_refine_ls_number_parameters 37
_refine_ls_number_reflns 973
_refine_ls_number_restraints 0
_refine_ls_restrained_S_all 1.139
_refine_ls_R_factor_all 0.0337
_refine_ls_R_factor_gt 0.0292
_refine_ls_shift/su_max 0.000
_refine_ls_shift/su_mean 0.000
_refine_ls_structure_factor_coef Fsqd
_refine_ls_weighting_details 'calc w=1/[\s^2^(Fo^2^)+(0.0386P)^2^+0.0335P] where P=(Fo^2^+2Fc^2^)/3'
_refine_ls_weighting_scheme calc
_refine_ls_wR_factor_gt 0.0759
_refine_ls_wR_factor_ref 0.0827
_reflns_number_gt 866
_reflns_number_total 973
_reflns_threshold_expression >2sigma(I)
_cod_data_source_file c4ce00319e1.cif
_cod_data_source_block dwb1217
_cod_original_cell_volume 315.78(11)
_cod_database_code 7215745
_chemical_oxdiff_formula 'C4 H8 O2 S2'
_chemical_oxdiff_usercomment 'Akihiro AT33 - A'
_reflns_odcompleteness_completeness 97.52
_reflns_odcompleteness_iscentric 1
_reflns_odcompleteness_theta 30.01

loop_
_space_group_symop_id
_space_group_symop_operation_xyz
1 'x, y, z'
2 '-x+1/2, y+1/2, -z+1/2'
3 '-x, -y, -z'
4 'x-1/2, -y-1/2, z-1/2'

loop_
_atom_site_label
_atom_site_type_symbol
_atom_site_fract_x
_atom_site_fract_y
_atom_site_fract_z
_atom_site_U_iso_or_equiv
_atom_site_adp_type
_atom_site_occupancy
_atom_site_symmetry_multiplicity
_atom_site_calc_flag
_atom_site_refinement_flags
C1 C -0.0573(2) 0.2805(2) 0.06068(19) 0.0133(3) Uani 1 1 d .
H1A H -0.1648 0.2444 -0.0434 0.016 Uiso 1 1 calc R
H1B H -0.0489 0.1650 0.1398 0.016 Uiso 1 1 calc R
C2 C 0.1336(2) 0.5255(2) -0.13709(18) 0.0135(3) Uani 1 1 d .
H2A H 0.2597 0.5611 -0.1805 0.016 Uiso 1 1 calc R
H2B H 0.0179 0.4790 -0.2326 0.016 Uiso 1 1 calc R
O1 O 0.35422(16) 0.40714(17) 0.17084(14) 0.0170(2) Uani 1 1 d .
S1 S 0.20643(5) 0.31388(5) 0.01325(4) 0.01319(13) Uani 1 1 d .

loop_
_atom_site_aniso_label
_atom_site_aniso_U_11
_atom_site_aniso_U_22
_atom_site_aniso_U_33
_atom_site_aniso_U_23
_atom_site_aniso_U_13
_atom_site_aniso_U_12
C1 0.0135(6) 0.0111(6) 0.0145(6) 0.0021(5) 0.0016(5) -0.0031(5)
C2 0.0120(6) 0.0185(7) 0.0109(6) 0.0006(5) 0.0048(5) -0.0014(5)
O1 0.0127(5) 0.0204(5) 0.0151(5) 0.0006(4) -0.0017(4) -0.0004(4)
S1 0.01189(19) 0.0129(2) 0.0143(2) -0.00065(11) 0.00212(14) 0.00233(11)

loop_
_atom_type_symbol
_atom_type_description
_atom_type_scat_dispersion_real
_atom_type_scat_dispersion_imag
_atom_type_scat_source
C C 0.0033 0.0016 'International Tables Vol C Tables 4.2.6.8 and 6.1.1.4'
H H 0.0000 0.0000 'International Tables Vol C Tables 4.2.6.8 and 6.1.1.4'
O O 0.0106 0.0060 'International Tables Vol C Tables 4.2.6.8 and 6.1.1.4'
S S 0.1246 0.1234 'International Tables Vol C Tables 4.2.6.8 and 6.1.1.4'

loop_
_exptl_crystal_face_index_h
_exptl_crystal_face_index_k
_exptl_crystal_face_index_l
_exptl_crystal_face_perp_dist
_exptl_oxdiff_crystal_face_indexfrac_h
_exptl_oxdiff_crystal_face_indexfrac_k
_exptl_oxdiff_crystal_face_indexfrac_l
_exptl_oxdiff_crystal_face_x
_exptl_oxdiff_crystal_face_y
_exptl_oxdiff_crystal_face_z
1 0 -1 0.0842 0.9999 -0.0000 -0.9999 -0.0494 -0.1167 0.0209
1 -2 1 0.1033 1.0001 -2.0000 0.9997 0.0088 0.0010 0.2751
-1 0 0 0.1362 -1.0000 -0.0000 -0.0000 -0.0309 0.0958 -0.0574
1 -1 2 0.1124 1.0001 -1.0000 1.9998 0.1403 -0.0161 0.2210
1 0 0 0.1362 1.0000 0.0000 0.0000 0.0309 -0.0958 0.0574
0 1 1 0.0752 -0.0000 1.0000 1.0000 0.1315 -0.0171 -0.0541
0 -1 -1 0.0752 0.0000 -1.0000 -1.0000 -0.1315 0.0171 0.0541
0 1 -1 0.0956 -0.0001 1.0000 -0.9998 -0.0291 -0.0589 -0.1271
0 -1 1 0.0796 0.0001 -1.0000 0.9998 0.0291 0.0589 0.1271
-1 0 1 0.0752 -0.9999 0.0000 0.9999 0.0494 0.1167 -0.0209

loop_
_geom_angle_atom_site_label_1
_geom_angle_atom_site_label_2
_geom_angle_atom_site_label_3
_geom_angle
_geom_angle_site_symmetry_1
H1A C1 H1B 107.8 .
C2 C1 H1A 109.0 3_565
C2 C1 H1B 109.0 3_565
C2 C1 S1 112.92(9) 3_565
S1 C1 H1A 109.0 .
S1 C1 H1B 109.0 .
C1 C2 H2A 109.0 3_565
C1 C2 H2B 109.0 3_565
C1 C2 S1 113.14(10) 3_565
H2A C2 H2B 107.8 .
S1 C2 H2A 109.0 .
S1 C2 H2B 109.0 .
C2 S1 C1 97.87(7) .
O1 S1 C1 106.06(7) .
O1 S1 C2 106.05(6) .

loop_
_geom_bond_atom_site_label_1
_geom_bond_atom_site_label_2
_geom_bond_distance
_geom_bond_site_symmetry_2
C1 H1A 0.9700 .
C1 H1B 0.9700 .
C1 C2 1.516(2) 3_565
C1 S1 1.8059(15) .
C2 C1 1.516(2) 3_565
C2 H2A 0.9700 .
C2 H2B 0.9700 .
C2 S1 1.8023(15) .
O1 S1 1.5054(11) .

loop_
_geom_torsion_atom_site_label_1
_geom_torsion_atom_site_label_2
_geom_torsion_atom_site_label_3
_geom_torsion_atom_site_label_4
_geom_torsion
_geom_torsion_site_symmetry_1
C1 C2 S1 C1 60.88(12) 3_565
C1 C2 S1 O1 -48.41(11) 3_565
C2 C1 S1 C2 -60.71(12) 3_565
C2 C1 S1 O1 48.58(11) 3_565
